data_2200051
loop_
_publ_author_name
'Reid, Howard O. N.'
'Kahwa, Ishenkumba A.'
'Mague, Joel T.'
'McPherson, Gary L.'

_publ_section_title
;
 A linear supramolecular array of
 {[Mn(H~2~O)~2~(15-crown-5)]Br~2~}~<i>n~</i>
;
_journal_issue 1
_journal_name_full 'Acta Crystallographica Section E'
_journal_page_first m3
_journal_page_last m4
_journal_paper_doi 10.1107/S1600536800018110
_journal_volume 57
_journal_year 2001
_chemical_formula_iupac '[Mn (C10 H20 O5) (H2 O)2] Br2'
_chemical_formula_moiety 'C10 H24 Mn1 O7 2+, 2Br 1-'
_chemical_formula_sum 'C10 H24 Br2 Mn O7'
_chemical_formula_weight 471.05
_chemical_name_systematic
;
Diaqua(1,4,7,10,14-pentaoxacyclopentadecane)manganese(II) dibromide
;
_space_group_IT_number 15
_symmetry_cell_setting monoclinic
_symmetry_space_group_name_Hall '-C 2yc'
_symmetry_space_group_name_H-M 'C 1 2/c 1'
_atom_type_scat_source International_Tables_for_Xray_Crystallography
_cell_angle_alpha 90.000(7)
_cell_angle_beta 97.936(9)
_cell_angle_gamma 90.000(7)
_cell_formula_units_Z 4
_cell_length_a 13.687(2)
_cell_length_b 15.8560(10)
_cell_length_c 7.7761(9)
_cell_measurement_reflns_used 25
_cell_measurement_temperature 293
_cell_measurement_theta_max 17
_cell_measurement_theta_min 13
_cell_volume 1671.4(3)
_computing_cell_refinement 'CAD-4 Software'
_computing_data_collection 'CAD-4 Software (Enraf-Nonius, 1989)'
_computing_data_reduction 'PROCESS in MolEN (Fair, 1990)'
_computing_molecular_graphics 'SHELXTL (Bruker, 1997)'
_computing_publication_material SHELXTL
_computing_structure_refinement 'LSFM in MolEN (Fair, 1990)'
_computing_structure_solution 'SIR (Burla et al., 1989)'
_diffrn_ambient_temperature 293
_diffrn_measurement_device 'Enraf-Nonius CAD-4'
_diffrn_measurement_method \q/2\q
_diffrn_radiation_type MoK\a
_diffrn_radiation_wavelength .71073
_diffrn_reflns_av_R_equivalents .018
_diffrn_reflns_limit_h_max 16
_diffrn_reflns_limit_h_min 0
_diffrn_reflns_limit_k_max 19
_diffrn_reflns_limit_k_min 0
_diffrn_reflns_limit_l_max 9
_diffrn_reflns_limit_l_min -9
_diffrn_reflns_number 1780
_diffrn_reflns_theta_max 25.97
_diffrn_reflns_theta_min 1.98
_diffrn_standards_decay_% <1
_diffrn_standards_interval_time 120
_diffrn_standards_number 3
_exptl_absorpt_coefficient_mu 5.595
_exptl_absorpt_correction_T_max .196
_exptl_absorpt_correction_T_min .084
_exptl_absorpt_correction_type empirical
_exptl_absorpt_process_details 'via \y scan (North et al., 1968)'
_exptl_crystal_colour 'Pale Brown'
_exptl_crystal_density_diffrn 1.87
_exptl_crystal_description Column
_exptl_crystal_F_000 940
_exptl_crystal_size_max .50
_exptl_crystal_size_mid .40
_exptl_crystal_size_min .30
_refine_diff_density_max .25
_refine_diff_density_min -.58
_refine_ls_extinction_method none
_refine_ls_goodness_of_fit_ref 1.279
_refine_ls_hydrogen_treatment noref
_refine_ls_matrix_type full
_refine_ls_number_parameters 92
_refine_ls_number_reflns 1362
_refine_ls_number_restraints 24
_refine_ls_restrained_S_all 1.285
_refine_ls_R_factor_all .040
_refine_ls_R_factor_gt .024
_refine_ls_shift/su_max .004
_refine_ls_structure_factor_coef F
_refine_ls_weighting_details 'w = 4Fo^2^/[\s^2^(Fo^2^) + 0.0016Fo^4^]'
_refine_ls_weighting_scheme calc
_refine_ls_wR_factor_ref .086
_reflns_number_gt 1362
_reflns_number_total 1644
_reflns_threshold_expression I>2\s(I)
_cod_data_source_file na6008.cif
_cod_data_source_block I
_cod_original_cell_volume 1671.4(5)
_cod_original_sg_symbol_H-M 'C 2/c'
_cod_original_formula_sum 'C10 H24 Br2 Mn1 O7'
_cod_database_code 2200051

loop_
_symmetry_equiv_pos_as_xyz
'x, y, z'
'x+1/2, y+1/2, z'
'-x, -y, -z'
'-x+1/2, -y+1/2, -z'
'-x, y, -z+1/2'
'-x+1/2, y+1/2, -z+1/2'
'x, -y, z+1/2'
'x+1/2, -y+1/2, z+1/2'

loop_
_atom_site_label
_atom_site_fract_x
_atom_site_fract_y
_atom_site_fract_z
_atom_site_U_iso_or_equiv
_atom_site_adp_type
_atom_site_calc_flag
_atom_site_refinement_flags
_atom_site_occupancy
_atom_site_disorder_assembly
_atom_site_disorder_group
_atom_site_type_symbol
Br .26553(2) .09483(2) .50218(4) .04203(8) Uani d . 1 . . Br
Mn .5000 .26507(3) .2500 .02720(10) Uani d S 1 . . Mn
O1 .5000 .1287(2) .2500 .0434(8) Uani d S 1 . . O
O2 .38590(10) .21880(10) .0276(2) .0374(5) Uani d . 1 . . O
O3 .44740(10) .37880(10) .0911(2) .0369(5) Uani d . 1 . . O
O4 .38780(10) .26160(10) .4169(3) .0440(5) Uani d . 1 . . O
C1 .4321(2) .0836(2) .1266(4) .0459(8) Uani d . 1 . . C
C2 .4136(2) .1368(2) -.0301(4) .0486(8) Uani d . 1 . . C
C3 .3658(2) .2811(2) -.1066(4) .0512(9) Uani d . 1 . . C
C4 .3558(2) .3635(2) -.0171(4) .0486(8) Uani d . 1 . . C
C5 .4511(2) .4539(2) .1945(4) .0415(7) Uani d . 1 . . C
H1w .3512 .3046 .4389 .0527 Uiso calc R 1 . . H
H2w .3526 .2152 .4296 .0527 Uiso calc R 1 . . H
H1a .3722 .0738 .1724 .0551 Uiso calc R 1 . . H
H1b .4598 .0311 .0994 .0551 Uiso calc R 1 . . H
H2a .4716 .1410 -.0840 .0583 Uiso calc R 1 . . H
H2b .3618 .1137 -.1100 .0583 Uiso calc R 1 . . H
H3a .3064 .2679 -.1798 .0615 Uiso calc R 1 . . H
H3b .4186 .2837 -.1739 .0615 Uiso calc R 1 . . H
H4a .3427 .4074 -.1003 .0583 Uiso calc R 1 . . H
H4b .3036 .3605 .0516 .0583 Uiso calc R 1 . . H
H5a .4429 .5056 .1200 .0497 Uiso calc R 1 . . H
H5b .3919 .4565 .2605 .0497 Uiso calc R 1 . . H

loop_
_atom_site_aniso_label
_atom_site_aniso_U_11
_atom_site_aniso_U_22
_atom_site_aniso_U_33
_atom_site_aniso_U_12
_atom_site_aniso_U_13
_atom_site_aniso_U_23
Br .04300(10) .0393(2) .0443(2) .00150(10) .00770(10) .00320(10)
Mn .0248(2) .0331(2) .0225(3) .0000 -.0003(2) .0000
O1 .045(2) .0340(10) .047(2) .0000 -.0070(10) .0000
O2 .0374(9) .0490(10) .0245(9) -.0010(9) -.0012(8) -.0048(8)
O3 .0320(9) .0440(10) .0330(10) .0042(8) -.0003(8) .0021(8)
O4 .0410(10) .0430(10) .0510(10) -.0033(8) .0213(9) -.0054(9)
C1 .047(2) .0390(10) .054(2) -.0080(10) .0100(10) -.0180(10)
C2 .045(2) .061(2) .039(2) -.0020(10) .0040(10) -.0190(10)
C3 .047(2) .074(2) .029(2) -.003(2) -.0080(10) .007(2)
C4 .0360(10) .062(2) .043(2) .0030(10) -.0100(10) .0190(10)
C5 .0490(10) .0350(10) .0430(10) .0070(10) .0150(10) .0040(10)

loop_
_geom_angle_atom_site_label_1
_geom_angle_atom_site_label_2
_geom_angle_atom_site_label_3
_geom_angle
O1 Mn O3 143.34(5)
O1 Mn O4 88.53(5)
O3 Mn O4 98.71(8)
Mn O1 C1 120.0(2)
C2 O2 C3 115.2(3)
Mn O3 C4 112.1(2)
Mn O3 C5 111.9(2)
C4 O3 C5 115.5(2)
O1 C1 C2 106.8(3)
O2 C2 C1 106.3(2)
O2 C3 C4 106.5(3)
O3 C4 C3 107.0(3)

loop_
_geom_bond_atom_site_label_1
_geom_bond_atom_site_label_2
_geom_bond_distance
_geom_bond_publ_flag
Mn O1 2.162(3) ?
Mn O3 2.247(2) ?
Mn O4 2.144(2) ?
O1 C1 1.432(3) ?
O2 C2 1.443(4) ?
O2 C3 1.436(4) ?
O3 C4 1.431(4) ?
O3 C5 1.434(3) ?
C1 C2 1.476(5) ?
C3 C4 1.495(5) ?

loop_
_geom_hbond_atom_site_label_D
_geom_hbond_atom_site_label_H
_geom_hbond_atom_site_label_A
_geom_hbond_site_symmetry_A
_geom_hbond_distance_DH
_geom_hbond_distance_HA
_geom_hbond_distance_DA
_geom_hbond_angle_DHA
O4 H1w Br 4_556 .88 2.35 3.216(2) 172
O4 H2w Br 1 .89 2.36 3.246(2) 173
